data_2105342
loop_
_publ_author_name
'Schock, R.N.'
'Johnson, Q.'

_publ_section_title
;
 The 4h polytype of silver iodide
;
_journal_name_full 'Acta Crystallographica B (24,1968-38,1982)'
_journal_page_first 1482
_journal_page_last 1483
_journal_paper_doi 10.1107/S056774087500547X
_journal_volume 31
_journal_year 1975
_chemical_formula_sum 'Ag I'
_space_group_IT_number 186
_symmetry_space_group_name_Hall 'P 6c -2c'
_symmetry_space_group_name_H-M 'P 63 m c'
_cell_angle_alpha 90
_cell_angle_beta 90
_cell_angle_gamma 120
_cell_formula_units_Z 4
_cell_length_a 4.5979
_cell_length_b 4.5979
_cell_length_c 15.029
_cell_volume 275.156
_citation_journal_id_ASTM ACBCAR
_cod_data_source_file silver1-2_316.cif
_cod_data_source_block Ag1I1
_cod_original_cell_volume 275.1565
_cod_original_formula_sum 'Ag1 I1'
_cod_database_code 2105342

loop_
_symmetry_equiv_pos_as_xyz
x,y,z
x-y,x,z+1/2
-y,x-y,z
-x,-y,z+1/2
-x+y,-x,z
y,-x+y,z+1/2
y,x,z+1/2
-x+y,y,z
-x,-x+y,z+1/2
-y,-x,z
x-y,-y,z+1/2
x,x-y,z

loop_
_atom_site_label
_atom_site_type_symbol
_atom_site_fract_x
_atom_site_fract_y
_atom_site_fract_z
_atom_site_occupancy
_atom_site_U_iso_or_equiv
Ag1 Ag+1 0 0 0.25 1 0.0
Ag2 Ag+1 0.3333 0.6667 0 1 0.0
I2 I-1 0.3333 0.6667 -0.1884 1 0.0
I1 I-1 0 0 0.4384 1 0.0
